data_4328601
loop_
_publ_author_name
'Aimee M. Bryan'
'W. Alexander Merrill'
'William M. Reiff'
'James C. Fettinger'
'Philip P. Power'

_publ_section_title
;
 Synthesis, Structural, and Magnetic Characterization of Linear and Bent
 Geometry Cobalt(II) and Nickel(II) Amido Complexes: Evidence of Very
 Large Spin-Orbit Coupling Effects in Rigorously Linear Coordinated Co2+
;
_journal_name_full 'Inorganic Chemistry'
_journal_page_first 3366
_journal_page_last 3373
_journal_paper_doi 10.1021/ic2012414
_journal_volume 51
_journal_year 2012
_chemical_formula_moiety 'C72 H100 Co N2'
_chemical_formula_sum 'C72 H100 Co N2'
_chemical_formula_weight 1052.47
_chemical_melting_point 451
_chemical_name_common Co(NHArPr6)2_compound1
_chemical_name_systematic
; 
 ? 
;
_space_group_IT_number 2
_symmetry_cell_setting triclinic
_symmetry_space_group_name_Hall '-P 1'
_symmetry_space_group_name_H-M 'P -1'
_atom_sites_solution_hydrogens geom
_atom_sites_solution_primary direct
_atom_sites_solution_secondary difmap
_audit_creation_method SHELXL-97
_cell_angle_alpha 67.2720(10)
_cell_angle_beta 73.4440(10)
_cell_angle_gamma 75.8800(10)
_cell_formula_units_Z 1
_cell_length_a 10.7214(9)
_cell_length_b 11.6119(9)
_cell_length_c 14.7576(12)
_cell_measurement_reflns_used 9210
_cell_measurement_temperature 90(2)
_cell_measurement_theta_max 30.42
_cell_measurement_theta_min 2.25
_cell_volume 1605.6(2)
_computing_cell_refinement 'SAINT (7.06a) (Bruker, 2004)'
_computing_data_collection 'Apex2 (1.0.27) Bruker, 2004)'
_computing_data_reduction 'SAINT (7.06a) (Bruker, 2004)'
_computing_molecular_graphics 'SHELXTL 5.1, XP (Sheldrick, 1994)'
_computing_publication_material SHELXL97
_computing_structure_refinement 'SHELXL-97 (Sheldrick, 2008)'
_computing_structure_solution 'SHELXS-97 (Sheldrick, 2008)'
_diffrn_ambient_temperature 90(2)
_diffrn_measured_fraction_theta_full 0.996
_diffrn_measured_fraction_theta_max 0.996
_diffrn_measurement_device_type 'Bruker SMART APEXII'
_diffrn_measurement_method '\w and \f'
_diffrn_radiation_monochromator graphite
_diffrn_radiation_source 'fine-focus sealed tube'
_diffrn_radiation_type MoK\a
_diffrn_radiation_wavelength 0.71073
_diffrn_reflns_av_R_equivalents 0.0219
_diffrn_reflns_av_sigmaI/netI 0.0318
_diffrn_reflns_limit_h_max 12
_diffrn_reflns_limit_h_min -12
_diffrn_reflns_limit_k_max 13
_diffrn_reflns_limit_k_min -13
_diffrn_reflns_limit_l_max 17
_diffrn_reflns_limit_l_min -17
_diffrn_reflns_number 11352
_diffrn_reflns_theta_full 25.25
_diffrn_reflns_theta_max 25.25
_diffrn_reflns_theta_min 2.00
_exptl_absorpt_coefficient_mu 0.308
_exptl_absorpt_correction_T_max 0.9758
_exptl_absorpt_correction_T_min 0.9080
_exptl_absorpt_correction_type 'empirical, SADABS (multi-scan)'
_exptl_absorpt_process_details 'SADABS 2.10 (Sheldrick, 2003)'
_exptl_crystal_colour Purple
_exptl_crystal_density_diffrn 1.088
_exptl_crystal_description Plate
_exptl_crystal_F_000 573
_exptl_crystal_size_max 0.32
_exptl_crystal_size_mid 0.27
_exptl_crystal_size_min 0.08
_refine_diff_density_max 1.439
_refine_diff_density_min -0.414
_refine_diff_density_rms 0.062
_refine_ls_extinction_method none
_refine_ls_goodness_of_fit_ref 1.065
_refine_ls_hydrogen_treatment mixed
_refine_ls_matrix_type full
_refine_ls_number_parameters 475
_refine_ls_number_reflns 5786
_refine_ls_number_restraints 0
_refine_ls_restrained_S_all 1.065
_refine_ls_R_factor_all 0.0557
_refine_ls_R_factor_gt 0.0509
_refine_ls_shift/su_max 0.000
_refine_ls_shift/su_mean 0.000
_refine_ls_structure_factor_coef Fsqd
_refine_ls_weighting_details 'calc w=1/[\s^2^(Fo^2^)+(0.0641P)^2^+1.6543P] where P=(Fo^2^+2Fc^2^)/3'
_refine_ls_weighting_scheme calc
_refine_ls_wR_factor_gt 0.1328
_refine_ls_wR_factor_ref 0.1356
_reflns_number_gt 5139
_reflns_number_total 5786
_reflns_threshold_expression >2sigma(I)
_cod_data_source_file ic2012414_si_001_1.cif
_cod_data_source_block 1236ffmi
_cod_database_code 4328601

loop_
_symmetry_equiv_pos_as_xyz
'x, y, z'
'-x, -y, -z'

loop_
_atom_site_label
_atom_site_type_symbol
_atom_site_fract_x
_atom_site_fract_y
_atom_site_fract_z
_atom_site_U_iso_or_equiv
_atom_site_adp_type
_atom_site_occupancy
_atom_site_symmetry_multiplicity
_atom_site_calc_flag
_atom_site_refinement_flags
_atom_site_disorder_assembly
_atom_site_disorder_group
Co1 Co 1.0000 1.0000 0.0000 0.01763(14) Uani 1 2 d S . .
N1 N 0.94742(18) 0.88595(17) 0.12834(14) 0.0197(4) Uani 1 1 d . . .
H1 H 0.921(3) 0.909(3) 0.178(2) 0.031(7) Uiso 1 1 d . . .
C1 C 0.95593(19) 0.75654(19) 0.15395(15) 0.0174(4) Uani 1 1 d . B .
C2 C 1.0029(2) 0.7054(2) 0.07594(16) 0.0186(4) Uani 1 1 d . . .
C3 C 1.0129(2) 0.5766(2) 0.09640(17) 0.0239(5) Uani 1 1 d . . .
H3 H 1.0455 0.5441 0.0427 0.029 Uiso 1 1 calc R . .
C4 C 0.9765(2) 0.4947(2) 0.19336(17) 0.0253(5) Uani 1 1 d . . .
H4 H 0.9830 0.4069 0.2066 0.030 Uiso 1 1 calc R . .
C5 C 0.9303(2) 0.5444(2) 0.27061(17) 0.0234(5) Uani 1 1 d . B .
H5 H 0.9051 0.4890 0.3375 0.028 Uiso 1 1 calc R . .
C6 C 0.9198(2) 0.6729(2) 0.25321(16) 0.0210(4) Uani 1 1 d . . .
C7 C 1.0422(2) 0.78608(19) -0.03171(16) 0.0208(5) Uani 1 1 d . A .
C8 C 0.9497(2) 0.8315(2) -0.09396(18) 0.0264(5) Uani 1 1 d . . .
C9 C 0.9953(3) 0.8741(2) -0.19799(18) 0.0327(6) Uani 1 1 d . A .
H9 H 0.9335 0.9037 -0.2401 0.039 Uiso 1 1 calc R . .
C10 C 1.1288(3) 0.8745(2) -0.24203(17) 0.0343(6) Uani 1 1 d . . .
C11 C 1.2168(3) 0.8403(2) -0.17991(17) 0.0295(5) Uani 1 1 d . A .
H11 H 1.3070 0.8471 -0.2094 0.035 Uiso 1 1 calc R . .
C12 C 1.1768(2) 0.7959(2) -0.07493(16) 0.0229(5) Uani 1 1 d . . .
C13 C 0.8036(2) 0.8284(2) -0.0487(2) 0.0314(6) Uani 1 1 d . . .
H13 H 0.7882 0.8238 0.0227 0.038 Uiso 1 1 calc R . .
C14 C 0.7609(3) 0.7108(3) -0.0471(3) 0.0438(7) Uani 1 1 d . . .
H14A H 0.7760 0.7119 -0.1161 0.066 Uiso 1 1 calc R . .
H14B H 0.6671 0.7105 -0.0157 0.066 Uiso 1 1 calc R . .
H14C H 0.8123 0.6349 -0.0084 0.066 Uiso 1 1 calc R . .
C15 C 0.7177(3) 0.9481(3) -0.1025(2) 0.0456(7) Uani 1 1 d . . .
H15A H 0.7527 1.0227 -0.1104 0.068 Uiso 1 1 calc R . .
H15B H 0.6273 0.9504 -0.0627 0.068 Uiso 1 1 calc R . .
H15C H 0.7182 0.9477 -0.1689 0.068 Uiso 1 1 calc R . .
C16 C 1.1774(3) 0.9111(2) -0.35655(18) 0.0390(7) Uani 0.50 1 d P A 1
H16 H 1.2314 0.9808 -0.3830 0.047 Uiso 0.50 1 calc PR A 1
C17 C 1.0467(5) 0.9554(5) -0.4110(3) 0.0269(10) Uani 0.50 1 d P A 1
H17A H 1.0772 0.9822 -0.4843 0.040 Uiso 0.50 1 calc PR A 1
H17B H 0.9884 1.0257 -0.3923 0.040 Uiso 0.50 1 calc PR A 1
H17C H 0.9986 0.8840 -0.3881 0.040 Uiso 0.50 1 calc PR A 1
C18 C 1.2533(5) 0.8019(5) -0.3803(4) 0.0301(8) Uani 0.50 1 d P A 1
H18A H 1.3277 0.7698 -0.3465 0.045 Uiso 0.50 1 calc PR A 1
H18B H 1.2864 0.8254 -0.4531 0.045 Uiso 0.50 1 calc PR A 1
H18C H 1.1976 0.7363 -0.3573 0.045 Uiso 0.50 1 calc PR A 1
C16A C 1.1774(3) 0.9111(2) -0.35655(18) 0.0390(7) Uani 0.50 1 d P A 2
H16A H 1.1268 0.9939 -0.3906 0.047 Uiso 0.50 1 calc PR A 2
C17A C 1.1665(6) 0.8145(6) -0.3950(4) 0.0382(13) Uani 0.50 1 d P A 2
H17D H 1.2223 0.7354 -0.3658 0.057 Uiso 0.50 1 calc PR A 2
H17E H 1.1952 0.8439 -0.4684 0.057 Uiso 0.50 1 calc PR A 2
H17F H 1.0747 0.8003 -0.3762 0.057 Uiso 0.50 1 calc PR A 2
C18A C 1.3428(5) 0.9197(5) -0.3941(4) 0.0301(8) Uani 0.50 1 d P A 2
H18D H 1.3926 0.8359 -0.3668 0.045 Uiso 0.50 1 calc PR A 2
H18E H 1.3624 0.9788 -0.3691 0.045 Uiso 0.50 1 calc PR A 2
H18F H 1.3678 0.9494 -0.4677 0.045 Uiso 0.50 1 calc PR A 2
C19 C 1.2765(2) 0.7544(2) -0.00900(17) 0.0248(5) Uani 1 1 d . A .
H19 H 1.2272 0.7528 0.0600 0.030 Uiso 1 1 calc R . .
C20 C 1.3761(2) 0.8462(2) -0.0458(2) 0.0336(6) Uani 1 1 d . . .
H20A H 1.4349 0.8401 -0.1088 0.050 Uiso 1 1 calc R A .
H20B H 1.4280 0.8245 0.0051 0.050 Uiso 1 1 calc R . .
H20C H 1.3292 0.9327 -0.0574 0.050 Uiso 1 1 calc R . .
C21 C 1.3494(3) 0.6205(2) -0.0006(2) 0.0359(6) Uani 1 1 d . . .
H21A H 1.2859 0.5609 0.0294 0.054 Uiso 1 1 calc R A .
H21B H 1.4133 0.5969 0.0420 0.054 Uiso 1 1 calc R . .
H21C H 1.3955 0.6183 -0.0677 0.054 Uiso 1 1 calc R . .
C22 C 0.8877(3) 0.7175(4) 0.3445(2) 0.0150(9) Uani 0.50 1 d PG B 1
C23 C 0.7550(3) 0.7522(3) 0.3814(2) 0.0162(10) Uani 0.50 1 d PG B 1
C24 C 0.7143(3) 0.7679(3) 0.4747(2) 0.0170(10) Uani 0.50 1 d PG B 1
H24 H 0.6236 0.7916 0.5000 0.020 Uiso 0.50 1 calc PR B 1
C25 C 0.8063(3) 0.7489(3) 0.53108(18) 0.0151(9) Uani 0.50 1 d PG B 1
C26 C 0.9390(3) 0.7142(3) 0.4941(2) 0.0165(9) Uani 0.50 1 d PG B 1
H26 H 1.0019 0.7012 0.5326 0.020 Uiso 0.50 1 calc PR B 1
C27 C 0.9797(2) 0.6985(4) 0.4008(2) 0.0146(9) Uani 0.50 1 d PG B 1
C28 C 0.6526(5) 0.7692(5) 0.3238(4) 0.0233(12) Uani 0.50 1 d P B 1
H28 H 0.7001 0.7792 0.2529 0.028 Uiso 0.50 1 calc PR B 1
C29 C 0.5849(7) 0.6523(7) 0.3627(6) 0.0406(16) Uani 0.50 1 d P B 1
H29A H 0.5334 0.6414 0.4312 0.061 Uiso 0.50 1 calc PR B 1
H29B H 0.6516 0.5775 0.3630 0.061 Uiso 0.50 1 calc PR B 1
H29C H 0.5263 0.6630 0.3188 0.061 Uiso 0.50 1 calc PR B 1
C30 C 0.5465(5) 0.8860(5) 0.3199(4) 0.0308(11) Uani 0.50 1 d P B 1
H30A H 0.4919 0.8762 0.3873 0.046 Uiso 0.50 1 calc PR B 1
H30B H 0.4912 0.8949 0.2742 0.046 Uiso 0.50 1 calc PR B 1
H30C H 0.5888 0.9615 0.2955 0.046 Uiso 0.50 1 calc PR B 1
C31 C 0.7607(4) 0.7535(4) 0.6388(3) 0.0192(9) Uani 0.50 1 d P B 1
H31 H 0.8416 0.7377 0.6653 0.023 Uiso 0.50 1 calc PR B 1
C32 C 0.6783(6) 0.6497(6) 0.7094(4) 0.0295(13) Uani 0.50 1 d P B 1
H32A H 0.6506 0.6567 0.7765 0.044 Uiso 0.50 1 calc PR B 1
H32B H 0.7311 0.5669 0.7132 0.044 Uiso 0.50 1 calc PR B 1
H32C H 0.6004 0.6592 0.6835 0.044 Uiso 0.50 1 calc PR B 1
C33 C 0.6865(7) 0.8838(7) 0.6411(5) 0.0289(15) Uani 0.50 1 d P B 1
H33A H 0.7434 0.9481 0.5997 0.043 Uiso 0.50 1 calc PR B 1
H33B H 0.6620 0.8831 0.7106 0.043 Uiso 0.50 1 calc PR B 1
H33C H 0.6070 0.9032 0.6146 0.043 Uiso 0.50 1 calc PR B 1
C34 C 1.1241(6) 0.6644(6) 0.3596(4) 0.0170(10) Uani 0.50 1 d P B 1
H34 H 1.1300 0.6107 0.3190 0.020 Uiso 0.50 1 calc PR B 1
C35 C 1.1883(5) 0.7790(5) 0.2885(4) 0.0321(11) Uani 0.50 1 d P B 1
H35A H 1.1970 0.8280 0.3269 0.048 Uiso 0.50 1 calc PR B 1
H35B H 1.1338 0.8317 0.2397 0.048 Uiso 0.50 1 calc PR B 1
H35C H 1.2757 0.7513 0.2529 0.048 Uiso 0.50 1 calc PR B 1
C36 C 1.2051(4) 0.5854(4) 0.4407(3) 0.0183(8) Uani 0.50 1 d P B 1
H36A H 1.2951 0.5588 0.4084 0.028 Uiso 0.50 1 calc PR B 1
H36B H 1.1643 0.5108 0.4859 0.028 Uiso 0.50 1 calc PR B 1
H36C H 1.2074 0.6367 0.4795 0.028 Uiso 0.50 1 calc PR B 1
C22A C 0.8467(3) 0.7156(4) 0.3413(2) 0.0150(9) Uani 0.50 1 d PG B 2
C23A C 0.7104(3) 0.7276(4) 0.3726(2) 0.0188(10) Uani 0.50 1 d PG B 2
C24A C 0.6497(3) 0.7486(3) 0.4627(2) 0.0245(10) Uani 0.50 1 d PG B 2
H24A H 0.5565 0.7568 0.4841 0.029 Uiso 0.50 1 calc PR B 2
C25A C 0.7251(4) 0.7576(3) 0.5216(2) 0.0197(11) Uani 0.50 1 d PG B 2
C26A C 0.8614(4) 0.7455(3) 0.4903(2) 0.0228(11) Uani 0.50 1 d PG B 2
H26A H 0.9130 0.7517 0.5306 0.027 Uiso 0.50 1 calc PR B 2
C27A C 0.9221(3) 0.7245(3) 0.4002(2) 0.0146(9) Uani 0.50 1 d PG B 2
C28A C 0.6252(5) 0.7257(7) 0.3074(4) 0.0262(11) Uani 0.50 1 d P B 2
H28A H 0.6852 0.7169 0.2440 0.031 Uiso 0.50 1 calc PR B 2
C29A C 0.5494(7) 0.6116(7) 0.3571(5) 0.0432(16) Uani 0.50 1 d P B 2
H29D H 0.6121 0.5331 0.3704 0.065 Uiso 0.50 1 calc PR B 2
H29E H 0.4971 0.6132 0.3118 0.065 Uiso 0.50 1 calc PR B 2
H29F H 0.4908 0.6163 0.4205 0.065 Uiso 0.50 1 calc PR B 2
C30A C 0.5279(6) 0.8462(6) 0.2778(5) 0.0406(13) Uani 0.50 1 d P B 2
H30D H 0.4634 0.8548 0.3379 0.061 Uiso 0.50 1 calc PR B 2
H30E H 0.4823 0.8424 0.2303 0.061 Uiso 0.50 1 calc PR B 2
H30F H 0.5752 0.9191 0.2461 0.061 Uiso 0.50 1 calc PR B 2
C31A C 0.6479(5) 0.7747(5) 0.6233(3) 0.0268(10) Uani 0.50 1 d P B 2
H31A H 0.5641 0.8330 0.6113 0.032 Uiso 0.50 1 calc PR B 2
C32A C 0.6114(8) 0.6487(7) 0.7024(5) 0.0397(15) Uani 0.50 1 d P B 2
H32D H 0.6919 0.5892 0.7156 0.060 Uiso 0.50 1 calc PR B 2
H32E H 0.5590 0.6138 0.6775 0.060 Uiso 0.50 1 calc PR B 2
H32F H 0.5600 0.6627 0.7648 0.060 Uiso 0.50 1 calc PR B 2
C33A C 0.7209(7) 0.8324(7) 0.6642(6) 0.0319(16) Uani 0.50 1 d P B 2
H33D H 0.6630 0.8516 0.7229 0.048 Uiso 0.50 1 calc PR B 2
H33E H 0.7485 0.9104 0.6123 0.048 Uiso 0.50 1 calc PR B 2
H33F H 0.7986 0.7727 0.6841 0.048 Uiso 0.50 1 calc PR B 2
C34A C 1.0685(7) 0.7169(7) 0.3654(4) 0.0281(12) Uani 0.50 1 d P B 2
H34A H 1.0880 0.7454 0.2903 0.034 Uiso 0.50 1 calc PR B 2
C35A C 1.1288(5) 0.8035(6) 0.3939(4) 0.0384(12) Uani 0.50 1 d P B 2
H35D H 1.1275 0.7686 0.4661 0.058 Uiso 0.50 1 calc PR B 2
H35E H 1.0771 0.8883 0.3776 0.058 Uiso 0.50 1 calc PR B 2
H35F H 1.2198 0.8085 0.3559 0.058 Uiso 0.50 1 calc PR B 2
C36A C 1.1390(6) 0.5877(8) 0.4005(6) 0.0449(15) Uani 0.50 1 d P B 2
H36D H 1.1265 0.5579 0.4739 0.067 Uiso 0.50 1 calc PR B 2
H36E H 1.2331 0.5871 0.3699 0.067 Uiso 0.50 1 calc PR B 2
H36F H 1.1044 0.5319 0.3811 0.067 Uiso 0.50 1 calc PR B 2

loop_
_atom_site_aniso_label
_atom_site_aniso_U_11
_atom_site_aniso_U_22
_atom_site_aniso_U_33
_atom_site_aniso_U_23
_atom_site_aniso_U_13
_atom_site_aniso_U_12
Co1 0.0235(2) 0.0134(2) 0.0154(2) -0.00657(16) -0.00288(16) -0.00073(15)
N1 0.0262(10) 0.0158(9) 0.0176(9) -0.0104(7) -0.0020(7) 0.0004(7)
C1 0.0168(10) 0.0167(10) 0.0194(10) -0.0079(8) -0.0040(8) -0.0006(8)
C2 0.0184(10) 0.0192(10) 0.0203(10) -0.0096(9) -0.0043(8) -0.0015(8)
C3 0.0301(12) 0.0216(11) 0.0250(11) -0.0153(9) -0.0038(9) -0.0032(9)
C4 0.0329(12) 0.0148(10) 0.0295(12) -0.0104(9) -0.0037(10) -0.0048(9)
C5 0.0268(11) 0.0190(11) 0.0222(11) -0.0065(9) -0.0017(9) -0.0043(9)
C6 0.0234(11) 0.0178(11) 0.0207(11) -0.0089(9) -0.0025(9) 0.0002(8)
C7 0.0324(12) 0.0127(10) 0.0197(11) -0.0110(8) -0.0049(9) 0.0005(8)
C8 0.0412(14) 0.0164(11) 0.0284(12) -0.0149(9) -0.0130(10) 0.0023(9)
C9 0.0615(17) 0.0165(11) 0.0252(12) -0.0102(10) -0.0198(12) 0.0026(11)
C10 0.0707(19) 0.0127(11) 0.0194(12) -0.0072(9) -0.0073(12) -0.0059(11)
C11 0.0484(15) 0.0153(11) 0.0222(11) -0.0098(9) 0.0026(10) -0.0069(10)
C12 0.0339(12) 0.0141(10) 0.0209(11) -0.0107(8) -0.0013(9) -0.0014(9)
C13 0.0368(14) 0.0264(13) 0.0413(14) -0.0200(11) -0.0204(11) 0.0055(10)
C14 0.0404(15) 0.0334(15) 0.073(2) -0.0308(14) -0.0263(14) 0.0051(12)
C15 0.0558(18) 0.0339(15) 0.0620(19) -0.0269(14) -0.0380(16) 0.0145(13)
C16 0.073(2) 0.0239(13) 0.0192(12) -0.0051(10) -0.0071(12) -0.0124(12)
C17 0.032(2) 0.030(2) 0.018(2) -0.0070(19) -0.0024(18) -0.008(2)
C18 0.0252(18) 0.040(2) 0.0219(17) -0.0129(15) 0.0010(13) -0.0030(15)
C16A 0.073(2) 0.0239(13) 0.0192(12) -0.0051(10) -0.0071(12) -0.0124(12)
C17A 0.048(3) 0.048(3) 0.021(2) -0.010(2) -0.001(2) -0.023(3)
C18A 0.0252(18) 0.040(2) 0.0219(17) -0.0129(15) 0.0010(13) -0.0030(15)
C19 0.0246(11) 0.0227(12) 0.0242(11) -0.0107(9) 0.0027(9) -0.0032(9)
C20 0.0276(12) 0.0312(13) 0.0380(14) -0.0125(11) 0.0012(11) -0.0059(10)
C21 0.0392(14) 0.0254(13) 0.0376(14) -0.0083(11) -0.0087(11) 0.0016(11)
C22 0.016(3) 0.0098(11) 0.0165(11) -0.0018(9) -0.0018(14) -0.0033(15)
C23 0.016(3) 0.012(2) 0.020(2) -0.0021(17) -0.004(2) -0.0073(18)
C24 0.017(3) 0.019(2) 0.022(3) -0.012(2) -0.007(2) -0.0014(18)
C25 0.011(3) 0.012(2) 0.021(3) -0.0053(19) -0.004(2) 0.0004(19)
C26 0.013(2) 0.016(2) 0.019(2) -0.0062(17) -0.0014(19) 0.0014(17)
C27 0.007(3) 0.0150(19) 0.0173(12) -0.0051(12) 0.0032(19) -0.0023(19)
C28 0.022(3) 0.028(3) 0.027(3) -0.015(2) 0.001(2) -0.014(2)
C29 0.032(3) 0.037(4) 0.066(5) -0.019(4) -0.026(3) -0.009(3)
C30 0.027(3) 0.036(3) 0.031(3) -0.009(2) -0.015(2) 0.001(2)
C31 0.021(2) 0.020(2) 0.018(2) -0.0136(18) 0.0009(17) 0.0023(17)
C32 0.035(3) 0.032(3) 0.019(3) -0.010(2) 0.002(3) -0.007(3)
C33 0.033(4) 0.029(4) 0.025(4) -0.018(3) 0.001(3) 0.000(3)
C34 0.021(3) 0.008(3) 0.016(2) 0.004(2) -0.007(2) -0.002(2)
C35 0.023(2) 0.027(3) 0.029(2) 0.010(2) -0.0043(19) -0.0064(19)
C36 0.020(2) 0.017(2) 0.017(2) -0.0016(16) -0.0056(18) -0.0058(17)
C22A 0.016(3) 0.0098(11) 0.0165(11) -0.0018(9) -0.0018(14) -0.0033(15)
C23A 0.014(3) 0.023(3) 0.021(2) -0.008(2) -0.009(2) 0.002(2)
C24A 0.024(3) 0.025(2) 0.025(2) -0.0123(19) -0.006(2) 0.001(2)
C25A 0.023(3) 0.018(2) 0.020(3) -0.010(2) 0.001(3) -0.0055(19)
C26A 0.021(3) 0.021(2) 0.023(3) -0.008(2) 0.002(2) -0.005(2)
C27A 0.007(3) 0.0150(19) 0.0173(12) -0.0051(12) 0.0032(19) -0.0023(19)
C28A 0.016(2) 0.036(4) 0.025(3) -0.010(3) -0.003(2) -0.002(2)
C29A 0.046(4) 0.045(4) 0.050(4) -0.016(3) -0.021(3) -0.015(3)
C30A 0.040(3) 0.044(3) 0.038(3) -0.005(3) -0.022(3) -0.007(3)
C31A 0.030(3) 0.029(3) 0.020(2) -0.0104(19) 0.0002(19) -0.0054(19)
C32A 0.051(4) 0.037(3) 0.024(3) -0.008(2) 0.008(3) -0.019(3)
C33A 0.026(4) 0.040(5) 0.027(3) -0.010(4) -0.002(3) -0.007(3)
C34A 0.026(3) 0.030(3) 0.031(3) -0.015(3) -0.012(3) 0.006(3)
C35A 0.027(3) 0.045(3) 0.046(3) -0.019(3) -0.006(2) -0.008(2)
C36A 0.021(3) 0.049(5) 0.058(4) -0.019(4) -0.003(3) 0.000(3)

loop_
_atom_type_symbol
_atom_type_description
_atom_type_scat_dispersion_real
_atom_type_scat_dispersion_imag
_atom_type_scat_source
C C 0.0033 0.0016 'International Tables Vol C Tables 4.2.6.8 and 6.1.1.4'
H H 0.0000 0.0000 'International Tables Vol C Tables 4.2.6.8 and 6.1.1.4'
N N 0.0061 0.0033 'International Tables Vol C Tables 4.2.6.8 and 6.1.1.4'
Co Co 0.3494 0.9721 'International Tables Vol C Tables 4.2.6.8 and 6.1.1.4'

loop_
_geom_angle_atom_site_label_1
_geom_angle_atom_site_label_2
_geom_angle_atom_site_label_3
_geom_angle
_geom_angle_site_symmetry_1
N1 Co1 N1 180.00(10) 2_775
C1 N1 Co1 126.20(15) .
C1 N1 H1 113(2) .
Co1 N1 H1 121(2) .
N1 C1 C2 117.83(19) .
N1 C1 C6 124.20(19) .
C2 C1 C6 117.96(19) .
C3 C2 C1 120.7(2) .
C3 C2 C7 117.21(18) .
C1 C2 C7 122.07(18) .
C4 C3 C2 121.4(2) .
C4 C3 H3 119.3 .
C2 C3 H3 119.3 .
C3 C4 C5 118.2(2) .
C3 C4 H4 120.9 .
C5 C4 H4 120.9 .
C4 C5 C6 122.1(2) .
C4 C5 H5 119.0 .
C6 C5 H5 119.0 .
C5 C6 C1 119.60(19) .
C5 C6 C22A 115.7(2) .
C1 C6 C22A 123.8(2) .
C5 C6 C22 118.7(2) .
C1 C6 C22 121.1(2) .
C8 C7 C12 119.9(2) .
C8 C7 C2 119.6(2) .
C12 C7 C2 119.37(19) .
C9 C8 C7 118.7(2) .
C9 C8 C13 120.5(2) .
C7 C8 C13 120.7(2) .
C10 C9 C8 122.0(2) .
C10 C9 H9 119.0 .
C8 C9 H9 119.0 .
C11 C10 C9 118.3(2) .
C11 C10 C16 120.7(3) .
C9 C10 C16 120.9(2) .
C10 C11 C12 122.0(2) .
C10 C11 H11 119.0 .
C12 C11 H11 119.0 .
C11 C12 C7 118.6(2) .
C11 C12 C19 120.7(2) .
C7 C12 C19 120.66(19) .
C8 C13 C14 111.6(2) .
C8 C13 C15 112.4(2) .
C14 C13 C15 110.3(2) .
C8 C13 H13 107.5 .
C14 C13 H13 107.5 .
C15 C13 H13 107.5 .
C13 C14 H14A 109.5 .
C13 C14 H14B 109.5 .
H14A C14 H14B 109.5 .
C13 C14 H14C 109.5 .
H14A C14 H14C 109.5 .
H14B C14 H14C 109.5 .
C13 C15 H15A 109.5 .
C13 C15 H15B 109.5 .
H15A C15 H15B 109.5 .
C13 C15 H15C 109.5 .
H15A C15 H15C 109.5 .
H15B C15 H15C 109.5 .
C18 C16 C10 109.2(3) .
C18 C16 C17 106.8(3) .
C10 C16 C17 109.2(3) .
C18 C16 H16 110.5 .
C10 C16 H16 110.5 .
C17 C16 H16 110.5 .
H17D C17A H17E 109.5 .
H17D C17A H17F 109.5 .
H17E C17A H17F 109.5 .
H18D C18A H18E 109.5 .
H18D C18A H18F 109.5 .
H18E C18A H18F 109.5 .
C12 C19 C20 112.34(19) .
C12 C19 C21 111.56(19) .
C20 C19 C21 109.8(2) .
C12 C19 H19 107.6 .
C20 C19 H19 107.6 .
C21 C19 H19 107.6 .
C19 C20 H20A 109.5 .
C19 C20 H20B 109.5 .
H20A C20 H20B 109.5 .
C19 C20 H20C 109.5 .
H20A C20 H20C 109.5 .
H20B C20 H20C 109.5 .
C19 C21 H21A 109.5 .
C19 C21 H21B 109.5 .
H21A C21 H21B 109.5 .
C19 C21 H21C 109.5 .
H21A C21 H21C 109.5 .
H21B C21 H21C 109.5 .
C23 C22 C27 120.0 .
C23 C22 C6 115.90(19) .
C27 C22 C6 122.61(19) .
C24 C23 C22 120.0 .
C24 C23 C28 118.7(3) .
C22 C23 C28 121.2(3) .
C23 C24 C25 120.0 .
C23 C24 H24 120.0 .
C25 C24 H24 120.0 .
C26 C25 C24 120.0 .
C26 C25 C31 119.5(3) .
C24 C25 C31 120.2(3) .
C27 C26 C25 120.0 .
C27 C26 H26 120.0 .
C25 C26 H26 120.0 .
C26 C27 C22 120.0 .
C26 C27 C34 119.9(2) .
C22 C27 C34 120.1(2) .
C23 C28 C29 111.9(4) .
C23 C28 C30 115.4(5) .
C29 C28 C30 108.7(5) .
C23 C28 H28 106.8 .
C29 C28 H28 106.8 .
C30 C28 H28 106.8 .
C32 C31 C33 110.6(4) .
C32 C31 C25 112.2(4) .
C33 C31 C25 112.3(4) .
C32 C31 H31 107.1 .
C33 C31 H31 107.1 .
C25 C31 H31 107.1 .
C27 C34 C35 112.6(5) .
C27 C34 C36 114.3(4) .
C35 C34 C36 109.6(4) .
C27 C34 H34 106.6 .
C35 C34 H34 106.6 .
C36 C34 H34 106.6 .
C23A C22A C27A 120.0 .
C23A C22A C6 122.4(2) .
C27A C22A C6 116.9(2) .
C22A C23A C24A 120.0 .
C22A C23A C28A 121.2(3) .
C24A C23A C28A 118.7(3) .
C25A C24A C23A 120.0 .
C25A C24A H24A 120.0 .
C23A C24A H24A 120.0 .
C24A C25A C26A 120.0 .
C24A C25A C31A 115.8(3) .
C26A C25A C31A 124.1(3) .
C27A C26A C25A 120.0 .
C27A C26A H26A 120.0 .
C25A C26A H26A 120.0 .
C26A C27A C22A 120.0 .
C26A C27A C34A 119.5(3) .
C22A C27A C34A 120.5(3) .
C23A C28A C30A 113.6(6) .
C23A C28A C29A 112.2(4) .
C30A C28A C29A 108.9(5) .
C23A C28A H28A 107.2 .
C30A C28A H28A 107.2 .
C29A C28A H28A 107.2 .
C28A C29A H29D 109.5 .
C28A C29A H29E 109.5 .
H29D C29A H29E 109.5 .
C28A C29A H29F 109.5 .
H29D C29A H29F 109.5 .
H29E C29A H29F 109.5 .
C28A C30A H30D 109.5 .
C28A C30A H30E 109.5 .
H30D C30A H30E 109.5 .
C28A C30A H30F 109.5 .
H30D C30A H30F 109.5 .
H30E C30A H30F 109.5 .
C33A C31A C32A 109.5(5) .
C33A C31A C25A 113.2(4) .
C32A C31A C25A 111.2(4) .
C33A C31A H31A 107.6 .
C32A C31A H31A 107.6 .
C25A C31A H31A 107.6 .
C31A C32A H32D 109.5 .
C31A C32A H32E 109.5 .
H32D C32A H32E 109.5 .
C31A C32A H32F 109.5 .
H32D C32A H32F 109.5 .
H32E C32A H32F 109.5 .
C31A C33A H33D 109.5 .
C31A C33A H33E 109.5 .
H33D C33A H33E 109.5 .
C31A C33A H33F 109.5 .
H33D C33A H33F 109.5 .
H33E C33A H33F 109.5 .
C36A C34A C27A 113.1(5) .
C36A C34A C35A 108.2(5) .
C27A C34A C35A 114.4(5) .
C36A C34A H34A 106.9 .
C27A C34A H34A 106.9 .
C35A C34A H34A 106.9 .
C34A C35A H35D 109.5 .
C34A C35A H35E 109.5 .
H35D C35A H35E 109.5 .
C34A C35A H35F 109.5 .
H35D C35A H35F 109.5 .
H35E C35A H35F 109.5 .
C34A C36A H36D 109.5 .
C34A C36A H36E 109.5 .
H36D C36A H36E 109.5 .
C34A C36A H36F 109.5 .
H36D C36A H36F 109.5 .
H36E C36A H36F 109.5 .

loop_
_geom_bond_atom_site_label_1
_geom_bond_atom_site_label_2
_geom_bond_distance
_geom_bond_site_symmetry_2
Co1 N1 1.8645(19) 2_775
Co1 N1 1.8646(19) .
N1 C1 1.387(3) .
N1 H1 0.83(3) .
C1 C2 1.409(3) .
C1 C6 1.414(3) .
C2 C3 1.389(3) .
C2 C7 1.497(3) .
C3 C4 1.384(3) .
C3 H3 0.9500 .
C4 C5 1.387(3) .
C4 H4 0.9500 .
C5 C6 1.394(3) .
C5 H5 0.9500 .
C6 C22A 1.510(3) .
C6 C22 1.546(3) .
C7 C8 1.413(3) .
C7 C12 1.415(3) .
C8 C9 1.394(3) .
C8 C13 1.521(4) .
C9 C10 1.393(4) .
C9 H9 0.9500 .
C10 C11 1.385(4) .
C10 C16 1.536(3) .
C11 C12 1.401(3) .
C11 H11 0.9500 .
C12 C19 1.516(3) .
C13 C14 1.533(3) .
C13 C15 1.533(3) .
C13 H13 1.0000 .
C14 H14A 0.9800 .
C14 H14B 0.9800 .
C14 H14C 0.9800 .
C15 H15A 0.9800 .
C15 H15B 0.9800 .
C15 H15C 0.9800 .
C16 C18 1.438(6) .
C16 C17 1.687(6) .
C16 H16 1.0000 .
C17 H17A 0.9800 .
C17 H17B 0.9800 .
C17 H17C 0.9800 .
C18 H18A 0.9800 .
C18 H18B 0.9800 .
C18 H18C 0.9800 .
C17A H17D 0.9800 .
C17A H17E 0.9800 .
C17A H17F 0.9800 .
C18A H18D 0.9800 .
C18A H18E 0.9800 .
C18A H18F 0.9800 .
C19 C20 1.533(3) .
C19 C21 1.535(3) .
C19 H19 1.0000 .
C20 H20A 0.9800 .
C20 H20B 0.9800 .
C20 H20C 0.9800 .
C21 H21A 0.9800 .
C21 H21B 0.9800 .
C21 H21C 0.9800 .
C22 C23 1.3900 .
C22 C27 1.3900 .
C23 C24 1.3900 .
C23 C28 1.505(7) .
C24 C25 1.3900 .
C24 H24 0.9500 .
C25 C26 1.3900 .
C25 C31 1.543(5) .
C26 C27 1.3900 .
C26 H26 0.9500 .
C27 C34 1.508(7) .
C28 C29 1.530(8) .
C28 C30 1.537(7) .
C28 H28 1.0000 .
C29 H29A 0.9800 .
C29 H29B 0.9800 .
C29 H29C 0.9800 .
C30 H30A 0.9800 .
C30 H30B 0.9800 .
C30 H30C 0.9800 .
C31 C32 1.530(7) .
C31 C33 1.536(7) .
C31 H31 1.0000 .
C32 H32A 0.9800 .
C32 H32B 0.9800 .
C32 H32C 0.9800 .
C33 H33A 0.9800 .
C33 H33B 0.9800 .
C33 H33C 0.9800 .
C34 C35 1.517(7) .
C34 C36 1.544(7) .
C34 H34 1.0000 .
C35 H35A 0.9800 .
C35 H35B 0.9800 .
C35 H35C 0.9800 .
C36 H36A 0.9800 .
C36 H36B 0.9800 .
C36 H36C 0.9800 .
C22A C23A 1.3900 .
C22A C27A 1.3900 .
C23A C24A 1.3900 .
C23A C28A 1.512(7) .
C24A C25A 1.3900 .
C24A H24A 0.9500 .
C25A C26A 1.3900 .
C25A C31A 1.555(5) .
C26A C27A 1.3900 .
C26A H26A 0.9500 .
C27A C34A 1.498(7) .
C28A C30A 1.520(8) .
C28A C29A 1.546(9) .
C28A H28A 1.0000 .
C29A H29D 0.9800 .
C29A H29E 0.9800 .
C29A H29F 0.9800 .
C30A H30D 0.9800 .
C30A H30E 0.9800 .
C30A H30F 0.9800 .
C31A C33A 1.504(9) .
C31A C32A 1.535(8) .
C31A H31A 1.0000 .
C32A H32D 0.9800 .
C32A H32E 0.9800 .
C32A H32F 0.9800 .
C33A H33D 0.9800 .
C33A H33E 0.9800 .
C33A H33F 0.9800 .
C34A C36A 1.470(8) .
C34A C35A 1.551(8) .
C34A H34A 1.0000 .
C35A H35D 0.9800 .
C35A H35E 0.9800 .
C35A H35F 0.9800 .
C36A H36D 0.9800 .
C36A H36E 0.9800 .
C36A H36F 0.9800 .

loop_
_geom_torsion_atom_site_label_1
_geom_torsion_atom_site_label_2
_geom_torsion_atom_site_label_3
_geom_torsion_atom_site_label_4
_geom_torsion
Co1 N1 C1 C2 -3.1(3)
Co1 N1 C1 C6 177.26(16)
N1 C1 C2 C3 -179.52(19)
C6 C1 C2 C3 0.1(3)
N1 C1 C2 C7 -0.4(3)
C6 C1 C2 C7 179.26(19)
C1 C2 C3 C4 0.5(3)
C7 C2 C3 C4 -178.7(2)
C2 C3 C4 C5 -0.5(3)
C3 C4 C5 C6 0.1(3)
C4 C5 C6 C1 0.5(3)
C4 C5 C6 C22A 169.9(2)
C4 C5 C6 C22 -170.9(2)
N1 C1 C6 C5 179.0(2)
C2 C1 C6 C5 -0.6(3)
N1 C1 C6 C22A 10.5(3)
C2 C1 C6 C22A -169.1(2)
N1 C1 C6 C22 -9.8(3)
C2 C1 C6 C22 170.6(2)
C3 C2 C7 C8 85.2(2)
C1 C2 C7 C8 -93.9(2)
C3 C2 C7 C12 -82.6(3)
C1 C2 C7 C12 98.2(2)
C12 C7 C8 C9 6.2(3)
C2 C7 C8 C9 -161.7(2)
C12 C7 C8 C13 -176.63(19)
C2 C7 C8 C13 15.6(3)
C7 C8 C9 C10 -0.7(3)
C13 C8 C9 C10 -178.0(2)
C8 C9 C10 C11 -4.9(3)
C8 C9 C10 C16 174.7(2)
C9 C10 C11 C12 5.3(3)
C16 C10 C11 C12 -174.3(2)
C10 C11 C12 C7 0.0(3)
C10 C11 C12 C19 177.6(2)
C8 C7 C12 C11 -5.8(3)
C2 C7 C12 C11 162.04(19)
C8 C7 C12 C19 176.60(19)
C2 C7 C12 C19 -15.5(3)
C9 C8 C13 C14 81.2(3)
C7 C8 C13 C14 -96.0(3)
C9 C8 C13 C15 -43.3(3)
C7 C8 C13 C15 139.6(2)
C11 C10 C16 C18 66.8(4)
C9 C10 C16 C18 -112.9(3)
C11 C10 C16 C17 -176.8(2)
C9 C10 C16 C17 3.5(3)
C11 C12 C19 C20 44.0(3)
C7 C12 C19 C20 -138.4(2)
C11 C12 C19 C21 -79.7(3)
C7 C12 C19 C21 97.8(2)
C5 C6 C22 C23 -91.8(3)
C1 C6 C22 C23 97.0(3)
C22A C6 C22 C23 -7.3(8)
C5 C6 C22 C27 74.2(3)
C1 C6 C22 C27 -97.0(3)
C22A C6 C22 C27 158.8(10)
C27 C22 C23 C24 0.0
C6 C22 C23 C24 166.4(3)
C27 C22 C23 C28 -177.9(4)
C6 C22 C23 C28 -11.4(4)
C22 C23 C24 C25 0.0
C28 C23 C24 C25 177.9(3)
C23 C24 C25 C26 0.0
C23 C24 C25 C31 -174.1(3)
C24 C25 C26 C27 0.0
C31 C25 C26 C27 174.1(3)
C25 C26 C27 C22 0.0
C25 C26 C27 C34 178.3(4)
C23 C22 C27 C26 0.0
C6 C22 C27 C26 -165.5(3)
C23 C22 C27 C34 -178.3(4)
C6 C22 C27 C34 16.2(4)
C24 C23 C28 C29 -79.5(5)
C22 C23 C28 C29 98.4(4)
C24 C23 C28 C30 45.5(5)
C22 C23 C28 C30 -136.6(4)
C26 C25 C31 C32 -111.3(4)
C24 C25 C31 C32 62.8(4)
C26 C25 C31 C33 123.3(4)
C24 C25 C31 C33 -62.6(5)
C26 C27 C34 C35 -96.0(4)
C22 C27 C34 C35 82.3(4)
C26 C27 C34 C36 30.0(6)
C22 C27 C34 C36 -151.7(3)
C5 C6 C22A C23A -74.8(3)
C1 C6 C22A C23A 94.1(3)
C22 C6 C22A C23A -179.2(10)
C5 C6 C22A C27A 95.7(3)
C1 C6 C22A C27A -95.3(3)
C22 C6 C22A C27A -8.6(8)
C27A C22A C23A C24A 0.0
C6 C22A C23A C24A 170.3(3)
C27A C22A C23A C28A 176.5(4)
C6 C22A C23A C28A -13.2(4)
C22A C23A C24A C25A 0.0
C28A C23A C24A C25A -176.5(4)
C23A C24A C25A C26A 0.0
C23A C24A C25A C31A -177.1(3)
C24A C25A C26A C27A 0.0
C31A C25A C26A C27A 176.9(4)
C25A C26A C27A C22A 0.0
C25A C26A C27A C34A 177.6(4)
C23A C22A C27A C26A 0.0
C6 C22A C27A C26A -170.8(3)
C23A C22A C27A C34A -177.5(4)
C6 C22A C27A C34A 11.6(4)
C22A C23A C28A C30A -119.5(4)
C24A C23A C28A C30A 57.0(6)
C22A C23A C28A C29A 116.3(4)
C24A C23A C28A C29A -67.2(5)
C24A C25A C31A C33A -157.9(4)
C26A C25A C31A C33A 25.1(6)
C24A C25A C31A C32A 78.4(5)
C26A C25A C31A C32A -98.6(5)
C26A C27A C34A C36A 90.8(5)
C22A C27A C34A C36A -91.6(5)
C26A C27A C34A C35A -33.6(6)
C22A C27A C34A C35A 143.9(4)
